data_1000331
loop_
_publ_author_name
'Mercier, N'
'Leblanc, M'

_publ_section_title
;
Synthesis and crystal structure of fluorocarbonates
Ba~2~M(CO~3~)~2~F~3~ (M=Y,Gd)
;
_journal_coden_ASTM EJSCE5
_journal_name_full
;
European Journal of Solid State Inorganic Chemistry
;
_journal_page_first 727
_journal_page_last 735
_journal_volume 28
_journal_year 1991
_chemical_formula_structural 'Ba2 Gd (C O3)2 F3'
_chemical_formula_sum 'C2 Ba2 F3 Gd O6'
_chemical_name_systematic 'Dibarium gadolinium dicarbonate trifluoride'
_space_group_IT_number 60
_symmetry_cell_setting orthorhombic
_symmetry_Int_Tables_number 60
_symmetry_space_group_name_Hall '-P 2n 2ab'
_symmetry_space_group_name_H-M 'P b c n'
_cell_angle_alpha 90
_cell_angle_beta 90
_cell_angle_gamma 90
_cell_formula_units_Z 4
_cell_length_a 9.513(1)
_cell_length_b 6.978(1)
_cell_length_c 11.864(4)
_cell_volume 787.6
_refine_ls_R_factor_all 0.025
_cod_depositor_comments
;
 Correcting the summary chemical formula by changing it from 'Ba2 F3 Gd O6'
 to 'C2 Ba2 F3 Gd O6'.

 Antanas Vaitkus,
 2018-07-07
;
_cod_database_code 1000331

loop_
_symmetry_equiv_pos_as_xyz
x,y,z
1/2-x,1/2-y,1/2+z
1/2+x,1/2-y,-z
-x,y,1/2-z
-x,-y,-z
1/2+x,1/2+y,1/2-z
1/2-x,1/2+y,z
x,-y,1/2+z

loop_
_atom_site_aniso_label
_atom_site_aniso_U_11
_atom_site_aniso_U_12
_atom_site_aniso_U_13
_atom_site_aniso_U_22
_atom_site_aniso_U_23
_atom_site_aniso_U_33
Ba1 0.0095(1) -0.0001(1) 0.0002(1) 0.0091(1) .0000(1) 0.0083(1)
Gd1 0.0062(3) 0. 0.0003(1) 0.0082(1) 0. 0.0072(1)
F1 0.0116(11) -0.0017(9) -0.0002(10) 0.0118(11) .0000(9) 0.0126(11)
F2 0.0183(18) 0. 0.0071(17) 0.0104(16) 0. 0.0174(18)
O1 0.0136(13) 0.0026(12) 0.0006(11) 0.0167(14) 0.0001(11) 0.0075(12)
O2 0.0099(12) 0.0006(10) 0.0041(11) 0.0137(13) -0.0003(11) 0.0116(13)
O3 0.0123(13) 0.0062(12) 0.0005(12) 0.0177(15) 0.0041(13) 0.0163(14)

loop_
_atom_site_label
_atom_site_type_symbol
_atom_site_symmetry_multiplicity
_atom_site_Wyckoff_symbol
_atom_site_fract_x
_atom_site_fract_y
_atom_site_fract_z
_atom_site_occupancy
_atom_site_attached_hydrogens
_atom_site_calc_flag
Ba1 Ba2+ 8 d 0.6200(1) 0.2394(1) 0.4285(1) 1. 0 d
Gd1 Gd3+ 4 c 0. 0.2738(2) 0.25 1. 0 d
F1 F1- 8 d 0.5958(3) 0.8509(4) 0.4238(2) 1. 0 d
F2 F1- 4 c 0. 0.6067(6) 0.25 1. 0 d
O1 O2- 8 d 0.1888(4) 0.0395(5) 0.2198(3) 1. 0 d
O2 O2- 8 d 0.0895(3) 0.0205(5) 0.3875(3) 1. 0 d
O3 O2- 8 d 0.2984(4) 0.8803(5) 0.3591(3) 1. 0 d
C1 C4+ 8 d 0.1946(4) 0.9779(6) 0.3225(4) 1. 0 d

loop_
_atom_type_symbol
_atom_type_oxidation_number
Ba2+ 2.000
Gd3+ 3.000
F1- -1.000
O2- -2.000
C4+ 4.000
